data_2105775
loop_
_publ_author_name
'Ca\~nadillas-Delgado, Laura'
'Fabelo, \'Oscar'
'Pas\'an, Jorge'
'D\'eniz, Mariadel'
'Mart\'inez-Benito, Carla'
'D\'iaz-Gallifa, Pau'
'Mart\'in, Tom\'as'
'Ruiz-P\'erez, Catalina'

_publ_section_title
;
 Three new europium(III) methanetriacetate metal-organic frameworks: the
 influence of synthesis on the product topology
;
_journal_coeditor_code BI5013
_journal_issue 1
_journal_name_full 'Acta Crystallographica Section B'
_journal_page_first 19
_journal_page_last 27
_journal_paper_doi 10.1107/S2052520613034550
_journal_volume 70
_journal_year 2014
_chemical_formula_moiety 'C7 H9 Eu O7, H2 O'
_chemical_formula_sum 'C7 H11 Eu O8'
_chemical_formula_weight 375.12
_space_group_IT_number 60
_symmetry_cell_setting orthorhombic
_symmetry_space_group_name_Hall '-P 2n 2ab'
_symmetry_space_group_name_H-M 'P b c n'
_atom_sites_solution_hydrogens geom
_atom_sites_solution_primary direct
_atom_sites_solution_secondary difmap
_audit_creation_method SHELXL-97
_cell_angle_alpha 90.00
_cell_angle_beta 90.00
_cell_angle_gamma 90.00
_cell_formula_units_Z 8
_cell_length_a 14.1085(3)
_cell_length_b 7.7825(2)
_cell_length_c 18.0083(4)
_cell_measurement_temperature 293(2)
_cell_volume 1977.30(8)
_computing_cell_refinement HKL2000
_computing_data_collection 'COLLECT (Nonius, 1998)'
_computing_data_reduction 'HKL2000 (Otwinowski & Minor, 1997)'
_computing_molecular_graphics 'DIAMOND (Brandenburg, 1999)'
_computing_publication_material
;
WinGX (Farrugia, 1999), PARST95 (Nardelli, 1995) and PLATON (Spek, 2009)
;
_computing_structure_refinement 'SHELXL-97 (Sheldrick, 2008)'
_computing_structure_solution 'SHELXS-97 (Sheldrick, 2008)'
_diffrn_ambient_temperature 293(2)
_diffrn_detector_area_resol_mean 9
_diffrn_measured_fraction_theta_full 0.984
_diffrn_measured_fraction_theta_max 0.984
_diffrn_measurement_device '95mm CCD camera on \k-goniostat'
_diffrn_measurement_device_type 'Nonius KappaCCD'
_diffrn_measurement_method 'thick-slice \w- and \f-scans'
_diffrn_radiation_monochromator 'horizonally mounted graphite crystal'
_diffrn_radiation_source 'fine-focus sealed tube'
_diffrn_radiation_type MoK\a
_diffrn_radiation_wavelength 0.71073
_diffrn_reflns_av_R_equivalents 0.0406
_diffrn_reflns_av_sigmaI/netI 0.0253
_diffrn_reflns_limit_h_max 20
_diffrn_reflns_limit_h_min -19
_diffrn_reflns_limit_k_max 9
_diffrn_reflns_limit_k_min -11
_diffrn_reflns_limit_l_max 22
_diffrn_reflns_limit_l_min -25
_diffrn_reflns_number 15892
_diffrn_reflns_theta_full 31.07
_diffrn_reflns_theta_max 31.07
_diffrn_reflns_theta_min 3.67
_diffrn_standards_number 0
_exptl_absorpt_coefficient_mu 6.371
_exptl_absorpt_correction_T_max 0.310
_exptl_absorpt_correction_T_min 0.235
_exptl_absorpt_correction_type sphere
_exptl_absorpt_process_details 'Dwiggins (1975)'
_exptl_crystal_colour yellow
_exptl_crystal_density_diffrn 2.520
_exptl_crystal_density_method 'not measured'
_exptl_crystal_description prism
_exptl_crystal_F_000 1440
_exptl_crystal_size_max 0.32
_exptl_crystal_size_mid 0.30
_exptl_crystal_size_min 0.24
_refine_diff_density_max 0.955
_refine_diff_density_min -1.161
_refine_ls_extinction_method none
_refine_ls_goodness_of_fit_ref 1.134
_refine_ls_hydrogen_treatment constr
_refine_ls_matrix_type full
_refine_ls_number_parameters 145
_refine_ls_number_reflns 3133
_refine_ls_number_restraints 0
_refine_ls_restrained_S_all 1.134
_refine_ls_R_factor_all 0.0323
_refine_ls_R_factor_gt 0.0291
_refine_ls_shift/su_max 0.000
_refine_ls_shift/su_mean 0.000
_refine_ls_structure_factor_coef Fsqd
_refine_ls_weighting_details 'calc w=1/[\s^2^(Fo^2^)+(0.0279P)^2^+4.6261P] where P=(Fo^2^+2Fc^2^)/3'
_refine_ls_weighting_scheme calc
_refine_ls_wR_factor_gt 0.0720
_refine_ls_wR_factor_ref 0.0740
_reflns_number_gt 2860
_reflns_number_total 3133
_reflns_threshold_expression I>2\s(I)
_cod_data_source_file bi5013sup1.cif
_cod_data_source_block III
_cod_database_code 2105775

loop_
_symmetry_equiv_pos_as_xyz
'x, y, z'
'-x+1/2, -y+1/2, z+1/2'
'x+1/2, -y+1/2, -z'
'-x, y, -z+1/2'
'-x, -y, -z'
'x-1/2, y-1/2, -z-1/2'
'-x-1/2, y-1/2, z'
'x, -y, z-1/2'

loop_
_atom_site_type_symbol
_atom_site_label
_atom_site_fract_x
_atom_site_fract_y
_atom_site_fract_z
_atom_site_U_iso_or_equiv
_atom_site_adp_type
_atom_site_calc_flag
_atom_site_refinement_flags
_atom_site_occupancy
_atom_site_symmetry_multiplicity
Eu Eu1 0.705403(11) 0.491484(17) -0.346199(8) 0.02112(6) Uani d . 1 1
O O1 0.75706(16) 0.7403(3) -0.26618(13) 0.0291(5) Uani d . 1 1
O O1W 0.56042(18) 0.3178(3) -0.32334(15) 0.0386(6) Uani d . 1 1
H H1W 0.5792 0.2147 -0.3285 0.058 Uiso d R 1 1
H H2W 0.5122 0.3268 -0.3514 0.058 Uiso d R 1 1
O O2 0.6496(2) 0.5665(3) -0.22157(14) 0.0365(5) Uani d . 1 1
O O3 0.3755(2) 0.9645(4) -0.15833(16) 0.0374(6) Uani d . 1 1
O O4 0.41657(17) 0.6967(3) -0.13148(15) 0.0337(5) Uani d . 1 1
O O5 0.72517(18) 0.7822(3) 0.08010(13) 0.0291(4) Uani d . 1 1
O O6 0.6495(2) 0.5735(3) 0.02627(14) 0.0390(6) Uani d . 1 1
C C1 0.7023(2) 0.6938(4) -0.21331(17) 0.0261(6) Uani d . 1 1
C C2 0.7052(2) 0.7861(5) -0.13973(17) 0.0274(6) Uani d . 1 1
H H2A 0.7268 0.9030 -0.1477 0.033 Uiso calc R 1 1
H H2B 0.7507 0.7295 -0.1076 0.033 Uiso calc R 1 1
C C3 0.6088(2) 0.7904(4) -0.10094(14) 0.0220(5) Uani d . 1 1
H H3 0.5832 0.6735 -0.0991 0.026 Uiso calc R 1 1
C C4 0.5394(2) 0.9053(4) -0.14418(16) 0.0251(5) Uani d . 1 1
H H4A 0.5432 1.0206 -0.1240 0.030 Uiso calc R 1 1
H H4B 0.5603 0.9107 -0.1954 0.030 Uiso calc R 1 1
C C5 0.4362(2) 0.8496(4) -0.14335(16) 0.0240(5) Uani d . 1 1
C C6 0.6210(2) 0.8568(4) -0.02113(16) 0.0278(6) Uani d . 1 1
H H6A 0.6580 0.9618 -0.0223 0.033 Uiso calc R 1 1
H H6B 0.5591 0.8846 -0.0010 0.033 Uiso calc R 1 1
C C7 0.6688(2) 0.7302(4) 0.02954(15) 0.0242(5) Uani d . 1 1
O O2W 0.4212(4) 0.3136(8) -0.4347(4) 0.130(2) Uani d . 1 1
H H3W 0.3998 0.3925 -0.4627 0.196 Uiso d R 1 1
H H4W 0.4042 0.3735 -0.3975 0.196 Uiso d R 1 1

loop_
_atom_site_aniso_label
_atom_site_aniso_U_11
_atom_site_aniso_U_22
_atom_site_aniso_U_33
_atom_site_aniso_U_12
_atom_site_aniso_U_13
_atom_site_aniso_U_23
Eu1 0.02385(9) 0.01739(9) 0.02210(9) 0.00021(4) 0.00005(5) -0.00193(4)
O1 0.0318(12) 0.0309(12) 0.0246(10) -0.0005(10) 0.0029(8) -0.0014(8)
O1W 0.0356(13) 0.0336(13) 0.0466(14) -0.0070(10) -0.0023(11) -0.0011(11)
O2 0.0497(15) 0.0286(12) 0.0311(11) -0.0092(11) 0.0112(11) -0.0072(9)
O3 0.0274(12) 0.0290(11) 0.0558(17) 0.0031(10) -0.0043(11) 0.0007(11)
O4 0.0269(11) 0.0254(11) 0.0488(14) -0.0038(9) -0.0037(10) 0.0026(10)
O5 0.0350(11) 0.0276(11) 0.0248(10) -0.0035(9) -0.0057(9) 0.0020(9)
O6 0.0625(17) 0.0226(11) 0.0318(12) -0.0045(11) -0.0178(11) 0.0027(9)
C1 0.0300(14) 0.0243(14) 0.0240(13) 0.0044(11) 0.0008(11) -0.0001(10)
C2 0.0268(14) 0.0320(16) 0.0233(13) 0.0009(11) 0.0006(10) -0.0033(11)
C3 0.0246(13) 0.0226(12) 0.0187(11) 0.0014(11) -0.0010(9) 0.0007(9)
C4 0.0237(13) 0.0263(13) 0.0253(13) -0.0007(11) -0.0028(10) 0.0040(10)
C5 0.0248(13) 0.0252(13) 0.0220(12) 0.0005(11) -0.0006(10) -0.0020(10)
C6 0.0373(16) 0.0242(13) 0.0217(12) 0.0056(12) -0.0018(11) -0.0013(10)
C7 0.0296(14) 0.0228(13) 0.0202(12) -0.0001(11) -0.0003(10) 0.0002(10)
O2W 0.081(3) 0.111(4) 0.199(6) 0.002(3) -0.030(4) 0.089(4)

loop_
_atom_type_symbol
_atom_type_description
_atom_type_scat_dispersion_real
_atom_type_scat_dispersion_imag
_atom_type_scat_source
C C 0.0033 0.0016 'International Tables Vol C Tables 4.2.6.8 and 6.1.1.4'
H H 0.0000 0.0000 'International Tables Vol C Tables 4.2.6.8 and 6.1.1.4'
Eu Eu -0.1578 3.6682 'International Tables Vol C Tables 4.2.6.8 and 6.1.1.4'
O O 0.0106 0.0060 'International Tables Vol C Tables 4.2.6.8 and 6.1.1.4'

loop_
_geom_angle_atom_site_label_1
_geom_angle_atom_site_label_2
_geom_angle_atom_site_label_3
_geom_angle_site_symmetry_1
_geom_angle_site_symmetry_3
_geom_angle
O4 Eu1 O3 4_654 6_655 141.58(9)
O4 Eu1 O5 4_654 2_664 73.21(9)
O3 Eu1 O5 6_655 2_664 71.22(9)
O4 Eu1 O2 4_654 . 76.26(10)
O3 Eu1 O2 6_655 . 108.06(10)
O5 Eu1 O2 2_664 . 117.43(8)
O4 Eu1 O6 4_654 8_565 75.57(9)
O3 Eu1 O6 6_655 8_565 109.27(10)
O5 Eu1 O6 2_664 8_565 76.62(9)
O2 Eu1 O6 . 8_565 142.65(10)
O4 Eu1 O1 4_654 7_755 141.18(8)
O3 Eu1 O1 6_655 7_755 72.52(9)
O5 Eu1 O1 2_664 7_755 143.74(8)
O2 Eu1 O1 . 7_755 74.02(8)
O6 Eu1 O1 8_565 7_755 116.37(8)
O4 Eu1 O1W 4_654 . 78.36(9)
O3 Eu1 O1W 6_655 . 140.01(9)
O5 Eu1 O1W 2_664 . 145.28(9)
O2 Eu1 O1W . . 73.34(9)
O6 Eu1 O1W 8_565 . 77.34(10)
O1 Eu1 O1W 7_755 . 69.61(8)
O4 Eu1 O1 4_654 . 77.89(8)
O3 Eu1 O1 6_655 . 76.11(8)
O5 Eu1 O1 2_664 . 68.68(8)
O2 Eu1 O1 . . 52.14(8)
O6 Eu1 O1 8_565 . 141.05(8)
O1 Eu1 O1 7_755 . 102.19(8)
O1W Eu1 O1 . . 124.11(8)
O4 Eu1 O5 4_654 8_565 123.83(8)
O3 Eu1 O5 6_655 8_565 80.46(9)
O5 Eu1 O5 2_664 8_565 106.36(8)
O2 Eu1 O5 . 8_565 135.90(8)
O6 Eu1 O5 8_565 8_565 51.42(8)
O1 Eu1 O5 7_755 8_565 67.53(8)
O1W Eu1 O5 . 8_565 73.69(9)
O1 Eu1 O5 . 8_565 156.39(7)
C1 O1 Eu1 . 7_765 141.6(2)
C1 O1 Eu1 . . 91.91(18)
Eu1 O1 Eu1 7_765 . 109.53(9)
Eu1 O1W H1W . . 103.8
Eu1 O1W H2W . . 121.0
H1W O1W H2W . . 105.2
C1 O2 Eu1 . . 96.13(19)
C5 O3 Eu1 . 6_565 136.6(2)
C5 O4 Eu1 . 4_654 140.8(2)
C7 O5 Eu1 . 2_665 151.4(2)
C7 O5 Eu1 . 8_566 92.21(18)
Eu1 O5 Eu1 2_665 8_566 111.80(9)
C7 O6 Eu1 . 8_566 94.95(18)
O2 C1 O1 . . 119.8(3)
O2 C1 C2 . . 119.9(3)
O1 C1 C2 . . 120.2(3)
C1 C2 C3 . . 112.8(3)
C1 C2 H2A . . 109.0
C3 C2 H2A . . 109.0
C1 C2 H2B . . 109.0
C3 C2 H2B . . 109.0
H2A C2 H2B . . 107.8
C2 C3 C6 . . 109.6(2)
C2 C3 C4 . . 110.4(2)
C6 C3 C4 . . 110.5(2)
C2 C3 H3 . . 108.8
C6 C3 H3 . . 108.8
C4 C3 H3 . . 108.8
C5 C4 C3 . . 116.1(3)
C5 C4 H4A . . 108.3
C3 C4 H4A . . 108.3
C5 C4 H4B . . 108.3
C3 C4 H4B . . 108.3
H4A C4 H4B . . 107.4
O4 C5 O3 . . 124.3(3)
O4 C5 C4 . . 119.3(3)
O3 C5 C4 . . 116.4(3)
C7 C6 C3 . . 113.4(2)
C7 C6 H6A . . 108.9
C3 C6 H6A . . 108.9
C7 C6 H6B . . 108.9
C3 C6 H6B . . 108.9
H6A C6 H6B . . 107.7
O6 C7 O5 . . 118.6(3)
O6 C7 C6 . . 120.9(3)
O5 C7 C6 . . 120.4(3)
H3W O2W H4W . . 88.4

loop_
_geom_bond_atom_site_label_1
_geom_bond_atom_site_label_2
_geom_bond_site_symmetry_2
_geom_bond_distance
Eu1 O4 4_654 2.382(2)
Eu1 O3 6_655 2.411(3)
Eu1 O5 2_664 2.413(2)
Eu1 O2 . 2.449(2)
Eu1 O6 8_565 2.480(2)
Eu1 O1 7_755 2.485(2)
Eu1 O1W . 2.486(3)
Eu1 O1 . 2.521(2)
Eu1 O5 8_565 2.525(2)
Eu1 Eu1 7_765 4.08968(13)
Eu1 H1W . 2.8133
O1 C1 . 1.279(4)
O1 Eu1 7_765 2.485(2)
O1W H1W . 0.8500
O1W H2W . 0.8500
O2 C1 . 1.248(4)
O3 C5 . 1.267(4)
O3 Eu1 6_565 2.411(3)
O4 C5 . 1.240(4)
O4 Eu1 4_654 2.382(2)
O5 C7 . 1.275(4)
O5 Eu1 2_665 2.413(2)
O5 Eu1 8_566 2.525(2)
O6 C7 . 1.251(4)
O6 Eu1 8_566 2.480(2)
C1 C2 . 1.508(4)
C2 C3 . 1.529(4)
C2 H2A . 0.9700
C2 H2B . 0.9700
C3 C6 . 1.537(4)
C3 C4 . 1.537(4)
C3 H3 . 0.9800
C4 C5 . 1.520(4)
C4 H4A . 0.9700
C4 H4B . 0.9700
C6 C7 . 1.502(4)
C6 H6A . 0.9700
C6 H6B . 0.9700
O2W H3W . 0.85
O2W H4W . 0.85

loop_
_geom_hbond_atom_site_label_D
_geom_hbond_atom_site_label_H
_geom_hbond_atom_site_label_A
_geom_hbond_site_symmetry_A
_geom_hbond_distance_DH
_geom_hbond_distance_HA
_geom_hbond_distance_DA
_geom_hbond_angle_DHA
O1W H1W O3 4_644 0.85 2.06 2.913(4) 180
O1W H2W O2W . 0.85 1.98 2.807(7) 165
O2W H3W O6 4_654 0.85 1.94 2.794(7) 180

loop_
_geom_torsion_atom_site_label_1
_geom_torsion_atom_site_label_2
_geom_torsion_atom_site_label_3
_geom_torsion_atom_site_label_4
_geom_torsion_site_symmetry_1
_geom_torsion_site_symmetry_4
_geom_torsion
O4 Eu1 O1 C1 4_654 . 83.30(18)
O3 Eu1 O1 C1 6_655 . -125.24(19)
O5 Eu1 O1 C1 2_664 . 159.80(19)
O2 Eu1 O1 C1 . . 1.40(17)
O6 Eu1 O1 C1 8_565 . 131.2(2)
O1 Eu1 O1 C1 7_755 . -56.95(15)
O1W Eu1 O1 C1 . . 16.5(2)
O5 Eu1 O1 C1 8_565 . -118.1(2)
C7 Eu1 O1 C1 8_565 . 160.9(3)
Eu1 Eu1 O1 C1 7_765 . 147.5(2)
O4 Eu1 O1 Eu1 4_654 7_765 -64.20(10)
O3 Eu1 O1 Eu1 6_655 7_765 87.26(10)
O5 Eu1 O1 Eu1 2_664 7_765 12.30(9)
O2 Eu1 O1 Eu1 . 7_765 -146.10(14)
O6 Eu1 O1 Eu1 8_565 7_765 -16.32(18)
O1 Eu1 O1 Eu1 7_755 7_765 155.55(11)
O1W Eu1 O1 Eu1 . 7_765 -130.96(10)
O5 Eu1 O1 Eu1 8_565 7_765 94.38(19)
C1 Eu1 O1 Eu1 . 7_765 -147.5(2)
C7 Eu1 O1 Eu1 8_565 7_765 13.4(3)
O4 Eu1 O2 C1 4_654 . -86.7(2)
O3 Eu1 O2 C1 6_655 . 53.6(2)
O5 Eu1 O2 C1 2_664 . -24.2(2)
O6 Eu1 O2 C1 8_565 . -128.7(2)
O1 Eu1 O2 C1 7_755 . 118.6(2)
O1W Eu1 O2 C1 . . -168.4(2)
O1 Eu1 O2 C1 . . -1.44(18)
O5 Eu1 O2 C1 8_565 . 148.50(18)
C7 Eu1 O2 C1 8_565 . -171.89(18)
Eu1 O2 C1 O1 . . 2.6(3)
Eu1 O2 C1 C2 . . -174.0(2)
Eu1 O1 C1 O2 7_765 . 123.0(3)
Eu1 O1 C1 O2 . . -2.5(3)
Eu1 O1 C1 C2 7_765 . -60.4(4)
Eu1 O1 C1 C2 . . 174.1(3)
O2 C1 C2 C3 . . -35.3(4)
O1 C1 C2 C3 . . 148.1(3)
C1 C2 C3 C6 . . 169.9(3)
C1 C2 C3 C4 . . -68.2(3)
C2 C3 C4 C5 . . 145.9(3)
C6 C3 C4 C5 . . -92.7(3)
Eu1 O4 C5 O3 4_654 . 20.9(6)
Eu1 O4 C5 C4 4_654 . -155.9(2)
Eu1 O3 C5 O4 6_565 . 12.6(5)
Eu1 O3 C5 C4 6_565 . -170.5(2)
C3 C4 C5 O4 . . -23.6(4)
C3 C4 C5 O3 . . 159.4(3)
C2 C3 C6 C7 . . -71.8(3)
C4 C3 C6 C7 . . 166.4(3)
Eu1 O6 C7 O5 8_566 . 17.1(3)
Eu1 O6 C7 C6 8_566 . -158.3(3)
Eu1 O5 C7 O6 2_665 . -164.6(3)
Eu1 O5 C7 O6 8_566 . -16.8(3)
Eu1 O5 C7 C6 2_665 . 10.9(6)
Eu1 O5 C7 C6 8_566 . 158.7(3)
C3 C6 C7 O6 . . -40.3(4)
C3 C6 C7 O5 . . 144.3(3)
